data_4123599
loop_
_publ_author_name
'Obligacion, Jennifer V.'
'Neely, Jamie M.'
'Yazdani, Aliza N.'
'Pappas, Iraklis'
'Chirik, Paul J.'

_publ_section_title
;
 Cobalt catalyzed z-selective hydroboration of terminal alkynes and
 elucidation of the origin of selectivity.
;
_journal_issue 18
_journal_name_full 'Journal of the American Chemical Society'
_journal_page_first 5855
_journal_page_last 5858
_journal_paper_doi 10.1021/jacs.5b00936
_journal_volume 137
_journal_year 2015
_chemical_formula_sum 'C22 H34 Co N3'
_chemical_formula_weight 399.45
_chemical_name_systematic
;
 ?
;
_space_group_crystal_system monoclinic
_space_group_IT_number 14
_space_group_name_Hall '-P 2yn'
_space_group_name_H-M_alt 'P 1 21/n 1'
_symmetry_space_group_name_Hall '-P 2yn'
_symmetry_space_group_name_H-M 'P 1 21/n 1'
_atom_sites_solution_hydrogens geom
_audit_creation_method SHELXL-2014
_cell_angle_alpha 90
_cell_angle_beta 105.1060(10)
_cell_angle_gamma 90
_cell_formula_units_Z 4
_cell_length_a 12.5048(2)
_cell_length_b 10.2076(2)
_cell_length_c 16.5702(3)
_cell_measurement_reflns_used 9946
_cell_measurement_temperature 100(2)
_cell_measurement_theta_max 66.83
_cell_measurement_theta_min 5.13
_cell_volume 2042.00(6)
_computing_cell_refinement 'Bruker SAINT'
_computing_data_collection 'Bruker APEX2'
_computing_data_reduction 'Bruker SAINT'
_computing_molecular_graphics 'ORTEP 3 (Farraguia, 1997)'
_computing_structure_refinement 'SHELXL-2014 (Sheldrick, 2014)'
_computing_structure_solution 'SIR 92 (Giacavazzo, 1993)'
_diffrn_ambient_temperature 100(2)
_diffrn_measured_fraction_theta_full 0.972
_diffrn_measured_fraction_theta_max 0.990
_diffrn_measurement_device_type 'Bruker APEX-II CCD'
_diffrn_measurement_method 'phi and omega scans'
_diffrn_radiation_type CuK\a
_diffrn_radiation_wavelength 1.54178
_diffrn_reflns_av_R_equivalents 0.0542
_diffrn_reflns_av_unetI/netI 0.0501
_diffrn_reflns_laue_measured_fraction_full 0.972
_diffrn_reflns_laue_measured_fraction_max 0.990
_diffrn_reflns_limit_h_max 14
_diffrn_reflns_limit_h_min -14
_diffrn_reflns_limit_k_max 11
_diffrn_reflns_limit_k_min -12
_diffrn_reflns_limit_l_max 18
_diffrn_reflns_limit_l_min -19
_diffrn_reflns_number 13618
_diffrn_reflns_point_group_measured_fraction_full 0.972
_diffrn_reflns_point_group_measured_fraction_max 0.990
_diffrn_reflns_theta_full 67.679
_diffrn_reflns_theta_max 66.817
_diffrn_reflns_theta_min 5.133
_diffrn_source 'fine-focus sealed tube'
_exptl_absorpt_coefficient_mu 6.644
_exptl_absorpt_correction_T_max 0.7528
_exptl_absorpt_correction_T_min 0.5308
_exptl_absorpt_correction_type multi-scan
_exptl_absorpt_process_details 'SADABS v2008/1 (Bruker AXS)'
_exptl_crystal_colour Red
_exptl_crystal_density_diffrn 1.299
_exptl_crystal_description Plate
_exptl_crystal_F_000 856.0
_exptl_crystal_size_max 0.379
_exptl_crystal_size_mid 0.276
_exptl_crystal_size_min 0.112
_refine_diff_density_max 0.410
_refine_diff_density_min -0.292
_refine_diff_density_rms 0.065
_refine_ls_extinction_method none
_refine_ls_goodness_of_fit_ref 1.035
_refine_ls_hydrogen_treatment refxyz
_refine_ls_matrix_type full
_refine_ls_number_parameters 256
_refine_ls_number_reflns 3593
_refine_ls_number_restraints 0
_refine_ls_restrained_S_all 1.035
_refine_ls_R_factor_all 0.0499
_refine_ls_R_factor_gt 0.0421
_refine_ls_shift/su_max 0.000
_refine_ls_shift/su_mean 0.000
_refine_ls_structure_factor_coef Fsqd
_refine_ls_weighting_details 'w=1/[\s^2^(Fo^2^)+(0.0341P)^2^+2.6960P] where P=(Fo^2^+2Fc^2^)/3'
_refine_ls_weighting_scheme calc
_refine_ls_wR_factor_gt 0.0981
_refine_ls_wR_factor_ref 0.1031
_reflns_Friedel_coverage 0.000
_reflns_number_gt 3153
_reflns_number_total 3593
_reflns_threshold_expression 'I > 2\s(I)'
_cod_data_source_file ja5b00936_si_002.cif
_cod_data_source_block jvo8
_cod_depositor_comments 'Adding full bibliography for 4123599--4123600.cif.'
_cod_database_code 4123599
_shelx_space_group_comment
;
The symmetry employed for this shelxl refinement is uniquely defined
by the following loop, which should always be used as a source of
symmetry information in preference to the above space-group names.
They are only intended as comments.
;
_shelx_estimated_absorpt_t_min 0.188
_shelx_estimated_absorpt_t_max 0.525
_shelxl_version_number 2014-3

loop_
_space_group_symop_operation_xyz
'x, y, z'
'-x+1/2, y+1/2, -z+1/2'
'-x, -y, -z'
'x-1/2, -y-1/2, z-1/2'

loop_
_atom_site_label
_atom_site_type_symbol
_atom_site_fract_x
_atom_site_fract_y
_atom_site_fract_z
_atom_site_U_iso_or_equiv
_atom_site_adp_type
_atom_site_occupancy
_atom_site_site_symmetry_order
_atom_site_calc_flag
_atom_site_refinement_flags_posn
_atom_site_refinement_flags_adp
Co1 Co 0.73033(3) 0.15267(4) 0.54351(2) 0.01535(14) Uani 1 1 d . .
N1 N 0.80087(17) 0.1246(2) 0.45595(13) 0.0176(5) Uani 1 1 d . .
C7 C 0.6448(2) -0.0813(3) 0.57728(15) 0.0190(5) Uani 1 1 d . .
N2 N 0.69807(17) -0.0188(2) 0.52539(13) 0.0175(5) Uani 1 1 d . .
C4 C 0.7588(2) -0.2254(3) 0.48446(17) 0.0214(6) Uani 1 1 d . .
H4 H 0.7994(13) -0.2760(17) 0.4521(11) 0.026 Uiso 1 1 calc R U
N3 N 0.62908(17) 0.1352(2) 0.61215(13) 0.0164(5) Uani 1 1 d . .
C15 C 0.9523(2) 0.2747(3) 0.44105(17) 0.0195(6) Uani 1 1 d . .
H15A H 0.9594(3) 0.3075(7) 0.4985(12) 0.023 Uiso 1 1 calc R U
H15B H 1.0046(11) 0.2006(16) 0.44455(19) 0.023 Uiso 1 1 calc R U
C21 C 0.5702(2) 0.3659(2) 0.59453(16) 0.0185(6) Uani 1 1 d . .
H21A H 0.5302(8) 0.3459(5) 0.5358(12) 0.022 Uiso 1 1 calc R U
H21B H 0.6459(16) 0.3959(7) 0.59527(16) 0.022 Uiso 1 1 calc R U
C3 C 0.7591(2) -0.0894(3) 0.48153(15) 0.0186(5) Uani 1 1 d . .
C22 C 0.8391(2) 0.2780(3) 0.61310(16) 0.0201(6) Uani 1 1 d . .
H22A H 0.8299(10) 0.3578(15) 0.5890(7) 0.030 Uiso 1 1 calc R U
H22B H 0.9085(13) 0.2495(11) 0.6172(10) 0.030 Uiso 1 1 calc R U
H22C H 0.8278(10) 0.2833(14) 0.6645(10) 0.030 Uiso 1 1 calc R U
C17 C 0.6374(2) 0.2732(3) 0.73853(15) 0.0192(6) Uani 1 1 d . .
H17A H 0.6394(2) 0.1957(17) 0.7717(7) 0.023 Uiso 1 1 calc R U
H17B H 0.7124(17) 0.2985(6) 0.74195(18) 0.023 Uiso 1 1 calc R U
C12 C 0.7837(2) 0.4468(3) 0.33699(17) 0.0239(6) Uani 1 1 d . .
H12A H 0.7797(3) 0.4126(8) 0.2812(13) 0.029 Uiso 1 1 calc R U
H12B H 0.7314(12) 0.5195(16) 0.3311(2) 0.029 Uiso 1 1 calc R U
C8 C 0.5979(2) 0.0139(3) 0.62244(15) 0.0185(5) Uani 1 1 d . .
C16 C 0.5773(2) 0.2434(2) 0.64748(15) 0.0171(5) Uani 1 1 d . .
H16 H 0.503(2) 0.2174(9) 0.64600(16) 0.021 Uiso 1 1 calc R U
C2 C 0.8149(2) -0.0004(3) 0.43894(15) 0.0183(5) Uani 1 1 d . .
C19 C 0.5677(2) 0.5059(3) 0.71914(16) 0.0230(6) Uani 1 1 d . .
H19A H 0.6405(16) 0.5416(9) 0.72231(18) 0.028 Uiso 1 1 calc R U
H19B H 0.5256(9) 0.5715(15) 0.7400(5) 0.028 Uiso 1 1 calc R U
C10 C 0.8340(2) 0.2264(3) 0.40385(16) 0.0179(5) Uani 1 1 d . .
H10 H 0.8310(2) 0.1897(13) 0.3524(17) 0.022 Uiso 1 1 calc R U
C14 C 0.9826(2) 0.3839(3) 0.38803(17) 0.0210(6) Uani 1 1 d . .
H14A H 0.9840(2) 0.3497(8) 0.3350(12) 0.025 Uiso 1 1 calc R U
H14B H 1.0546(16) 0.4158(7) 0.4145(6) 0.025 Uiso 1 1 calc R U
C11 C 0.7509(2) 0.3390(3) 0.38997(17) 0.0210(6) Uani 1 1 d . .
H11A H 0.7480(2) 0.3753(8) 0.4440(12) 0.025 Uiso 1 1 calc R U
H11B H 0.6771(16) 0.3062(7) 0.3618(6) 0.025 Uiso 1 1 calc R U
C13 C 0.8998(2) 0.4965(3) 0.37602(18) 0.0233(6) Uani 1 1 d . .
H13A H 0.9028(2) 0.5372(9) 0.4306(12) 0.028 Uiso 1 1 calc R U
H13B H 0.9195(5) 0.5638(15) 0.3395(8) 0.028 Uiso 1 1 calc R U
C20 C 0.5094(2) 0.4741(3) 0.62836(16) 0.0213(6) Uani 1 1 d . .
H20A H 0.5062(2) 0.5520(17) 0.5946(8) 0.026 Uiso 1 1 calc R U
H20B H 0.4344(17) 0.4464(6) 0.62458(19) 0.026 Uiso 1 1 calc R U
C9 C 0.5185(2) -0.0268(3) 0.67167(17) 0.0236(6) Uani 1 1 d . .
H9A H 0.5356(11) 0.0125(17) 0.7200(11) 0.035 Uiso 1 1 calc R U
H9B H 0.5223(12) -0.1113(17) 0.6792(11) 0.035 Uiso 1 1 calc R U
H9C H 0.4514(13) -0.0053(18) 0.6444(8) 0.035 Uiso 1 1 calc R U
C1 C 0.8845(2) -0.0504(3) 0.38382(16) 0.0222(6) Uani 1 1 d . .
H1A H 0.8682(12) -0.0005(15) 0.3324(10) 0.033 Uiso 1 1 calc R U
H1B H 0.8679(12) -0.1419(17) 0.3712(10) 0.033 Uiso 1 1 calc R U
H1C H 0.9621(14) -0.0409(17) 0.4124(7) 0.033 Uiso 1 1 calc R U
C5 C 0.7002(2) -0.2893(3) 0.53397(17) 0.0237(6) Uani 1 1 d . .
H5 H 0.6985(2) -0.385(3) 0.53548(18) 0.028 Uiso 1 1 calc R U
C18 C 0.5792(2) 0.3832(3) 0.77323(16) 0.0218(6) Uani 1 1 d . .
H18A H 0.5039(16) 0.3529(7) 0.77555(18) 0.026 Uiso 1 1 calc R U
H18B H 0.6225(9) 0.4047(5) 0.8315(13) 0.026 Uiso 1 1 calc R U
C6 C 0.6440(2) -0.2168(3) 0.58123(17) 0.0221(6) Uani 1 1 d . .
H6 H 0.6050(13) -0.2605(15) 0.6163(12) 0.026 Uiso 1 1 calc R U

loop_
_atom_site_aniso_label
_atom_site_aniso_U_11
_atom_site_aniso_U_22
_atom_site_aniso_U_33
_atom_site_aniso_U_23
_atom_site_aniso_U_13
_atom_site_aniso_U_12
Co1 0.0179(2) 0.0144(2) 0.0164(2) -0.00126(16) 0.00933(16) -0.00269(16)
N1 0.0185(11) 0.0160(11) 0.0184(11) -0.0001(8) 0.0052(9) -0.0008(9)
C7 0.0171(13) 0.0220(14) 0.0173(12) 0.0002(10) 0.0030(10) -0.0041(10)
N2 0.0174(10) 0.0210(12) 0.0150(10) -0.0008(9) 0.0055(9) -0.0028(9)
C4 0.0215(14) 0.0176(14) 0.0239(14) -0.0049(11) 0.0037(11) -0.0014(11)
N3 0.0173(11) 0.0167(11) 0.0156(10) -0.0009(8) 0.0052(9) -0.0023(8)
C15 0.0167(13) 0.0193(14) 0.0248(14) 0.0014(11) 0.0098(11) -0.0004(10)
C21 0.0196(13) 0.0197(14) 0.0175(13) 0.0020(10) 0.0072(11) -0.0022(11)
C3 0.0181(13) 0.0213(14) 0.0157(12) -0.0038(10) 0.0030(10) -0.0007(10)
C22 0.0154(13) 0.0316(15) 0.0170(13) -0.0026(11) 0.0107(10) -0.0029(11)
C17 0.0225(14) 0.0207(14) 0.0163(13) 0.0035(10) 0.0085(11) 0.0018(11)
C12 0.0264(15) 0.0235(15) 0.0236(14) 0.0047(11) 0.0097(12) 0.0056(12)
C8 0.0179(13) 0.0230(14) 0.0150(12) 0.0000(10) 0.0052(10) -0.0032(11)
C16 0.0184(13) 0.0188(13) 0.0169(12) 0.0016(10) 0.0095(10) 0.0005(10)
C2 0.0170(12) 0.0216(14) 0.0169(12) -0.0015(10) 0.0056(10) 0.0003(10)
C19 0.0275(15) 0.0195(14) 0.0243(14) -0.0011(11) 0.0110(12) -0.0002(11)
C10 0.0223(14) 0.0188(14) 0.0163(13) 0.0002(10) 0.0116(10) -0.0013(10)
C14 0.0237(14) 0.0193(14) 0.0232(14) 0.0004(11) 0.0116(11) -0.0022(11)
C11 0.0182(13) 0.0216(14) 0.0243(14) 0.0026(11) 0.0075(11) 0.0022(11)
C13 0.0289(15) 0.0186(14) 0.0266(14) 0.0003(11) 0.0147(12) 0.0017(11)
C20 0.0211(13) 0.0207(14) 0.0243(14) 0.0039(11) 0.0100(11) 0.0006(11)
C9 0.0267(14) 0.0221(14) 0.0251(14) 0.0017(11) 0.0127(12) -0.0020(12)
C1 0.0257(14) 0.0229(15) 0.0193(13) -0.0037(11) 0.0081(11) 0.0003(11)
C5 0.0228(14) 0.0169(14) 0.0290(15) -0.0009(11) 0.0025(12) -0.0044(11)
C18 0.0275(15) 0.0217(14) 0.0184(13) -0.0006(11) 0.0099(11) 0.0022(11)
C6 0.0208(14) 0.0218(15) 0.0230(14) 0.0027(11) 0.0047(11) -0.0058(11)

loop_
_atom_type_symbol
_atom_type_description
_atom_type_scat_dispersion_real
_atom_type_scat_dispersion_imag
_atom_type_scat_source
C C 0.0181 0.0091 'International Tables Vol C Tables 4.2.6.8 and 6.1.1.4'
H H 0.0000 0.0000 'International Tables Vol C Tables 4.2.6.8 and 6.1.1.4'
N N 0.0311 0.0180 'International Tables Vol C Tables 4.2.6.8 and 6.1.1.4'
Co Co -2.3653 3.6143 'International Tables Vol C Tables 4.2.6.8 and 6.1.1.4'

loop_
_geom_angle_atom_site_label_1
_geom_angle_atom_site_label_2
_geom_angle_atom_site_label_3
_geom_angle
N2 Co1 N1 81.69(9)
N2 Co1 N3 81.65(9)
N1 Co1 N3 160.99(9)
N2 Co1 C22 143.70(11)
N1 Co1 C22 98.91(9)
N3 Co1 C22 99.93(9)
C2 N1 C10 118.6(2)
C2 N1 Co1 114.76(17)
C10 N1 Co1 126.54(17)
N2 C7 C6 120.3(2)
N2 C7 C8 109.9(2)
C6 C7 C8 129.8(2)
C7 N2 C3 120.6(2)
C7 N2 Co1 118.06(17)
C3 N2 Co1 117.55(17)
C3 C4 C5 119.6(3)
C8 N3 C16 118.4(2)
C8 N3 Co1 115.20(17)
C16 N3 Co1 126.22(16)
C14 C15 C10 111.3(2)
C16 C21 C20 110.1(2)
N2 C3 C4 119.7(2)
N2 C3 C2 109.5(2)
C4 C3 C2 130.8(2)
C18 C17 C16 110.9(2)
C13 C12 C11 111.5(2)
N3 C8 C7 113.0(2)
N3 C8 C9 126.1(2)
C7 C8 C9 120.9(2)
N3 C16 C21 110.7(2)
N3 C16 C17 112.7(2)
C21 C16 C17 110.3(2)
N1 C2 C3 113.2(2)
N1 C2 C1 125.7(2)
C3 C2 C1 121.0(2)
C18 C19 C20 110.6(2)
N1 C10 C11 109.6(2)
N1 C10 C15 112.4(2)
C11 C10 C15 111.5(2)
C15 C14 C13 111.3(2)
C10 C11 C12 110.8(2)
C12 C13 C14 110.3(2)
C19 C20 C21 111.1(2)
C6 C5 C4 120.1(3)
C19 C18 C17 111.3(2)
C7 C6 C5 119.5(3)

loop_
_geom_bond_atom_site_label_1
_geom_bond_atom_site_label_2
_geom_bond_distance
Co1 N2 1.803(2)
Co1 N1 1.906(2)
Co1 N3 1.918(2)
Co1 C22 2.000(3)
N1 C2 1.329(3)
N1 C10 1.477(3)
C7 N2 1.374(3)
C7 C6 1.385(4)
C7 C8 1.441(4)
N2 C3 1.385(3)
C4 C3 1.389(4)
C4 C5 1.396(4)
N3 C8 1.322(3)
N3 C16 1.477(3)
C15 C14 1.527(4)
C15 C10 1.529(4)
C21 C16 1.516(3)
C21 C20 1.528(4)
C3 C2 1.438(4)
C17 C18 1.531(4)
C17 C16 1.531(4)
C12 C13 1.515(4)
C12 C11 1.529(4)
C8 C9 1.499(3)
C2 C1 1.505(3)
C19 C18 1.525(4)
C19 C20 1.526(4)
C10 C11 1.526(4)
C14 C13 1.525(4)
C5 C6 1.393(4)

loop_
_geom_torsion_atom_site_label_1
_geom_torsion_atom_site_label_2
_geom_torsion_atom_site_label_3
_geom_torsion_atom_site_label_4
_geom_torsion
C6 C7 N2 C3 -5.3(4)
C8 C7 N2 C3 173.6(2)
C6 C7 N2 Co1 -162.86(19)
C8 C7 N2 Co1 16.0(3)
N1 Co1 N2 C7 175.5(2)
N3 Co1 N2 C7 -13.71(18)
C22 Co1 N2 C7 81.7(2)
N1 Co1 N2 C3 17.19(18)
N3 Co1 N2 C3 -172.00(19)
C22 Co1 N2 C3 -76.6(2)
C7 N2 C3 C4 5.5(4)
Co1 N2 C3 C4 163.18(19)
C7 N2 C3 C2 -174.2(2)
Co1 N2 C3 C2 -16.5(3)
C5 C4 C3 N2 -2.2(4)
C5 C4 C3 C2 177.4(3)
C16 N3 C8 C7 173.4(2)
Co1 N3 C8 C7 -1.7(3)
C16 N3 C8 C9 -3.9(4)
Co1 N3 C8 C9 -179.0(2)
N2 C7 C8 N3 -8.5(3)
C6 C7 C8 N3 170.3(3)
N2 C7 C8 C9 169.0(2)
C6 C7 C8 C9 -12.3(4)
C8 N3 C16 C21 -148.8(2)
Co1 N3 C16 C21 25.7(3)
C8 N3 C16 C17 87.2(3)
Co1 N3 C16 C17 -98.3(2)
C20 C21 C16 N3 176.1(2)
C20 C21 C16 C17 -58.5(3)
C18 C17 C16 N3 -178.4(2)
C18 C17 C16 C21 57.4(3)
C10 N1 C2 C3 -167.6(2)
Co1 N1 C2 C3 8.8(3)
C10 N1 C2 C1 14.5(4)
Co1 N1 C2 C1 -169.0(2)
N2 C3 C2 N1 4.1(3)
C4 C3 C2 N1 -175.5(3)
N2 C3 C2 C1 -177.9(2)
C4 C3 C2 C1 2.4(4)
C2 N1 C10 C11 142.2(2)
Co1 N1 C10 C11 -33.8(3)
C2 N1 C10 C15 -93.2(3)
Co1 N1 C10 C15 90.7(2)
C14 C15 C10 N1 -177.5(2)
C14 C15 C10 C11 -54.1(3)
C10 C15 C14 C13 55.3(3)
N1 C10 C11 C12 179.3(2)
C15 C10 C11 C12 54.3(3)
C13 C12 C11 C10 -56.4(3)
C11 C12 C13 C14 57.4(3)
C15 C14 C13 C12 -56.8(3)
C18 C19 C20 C21 -56.3(3)
C16 C21 C20 C19 58.4(3)
C3 C4 C5 C6 -1.2(4)
C20 C19 C18 C17 54.8(3)
C16 C17 C18 C19 -55.6(3)
N2 C7 C6 C5 1.8(4)
C8 C7 C6 C5 -176.9(3)
C4 C5 C6 C7 1.4(4)
